data_2202185
loop_
_publ_author_name
'Michael L. Williams'
'Peter C. Healy'
'Nicholas K. Loh'
'Samuel P. C. Dunstan'
'Graham Smith'

_publ_section_title
;
 1-(Diphenylphosphino)-4-(diphenylphosphinoyl)butane
;
_journal_issue 5
_journal_name_full 'Acta Crystallographica Section E'
_journal_page_first o596
_journal_page_last o598
_journal_paper_doi 10.1107/S1600536803006561
_journal_volume 59
_journal_year 2003
_chemical_formula_iupac 'C28 H28 O P2'
_chemical_formula_moiety 'C28 H28 O P2'
_chemical_formula_sum 'C28 H28 O P2'
_chemical_formula_weight 442.44
_chemical_melting_point 463.5(5)
_chemical_name_common
;
1,4-bis(diphenylphosphino)butane half oxide
;
_chemical_name_systematic
;
1-(Diphenylphosphino)-4-(diphenylphosphinoyl)butane
;
_space_group_IT_number 2
_symmetry_cell_setting triclinic
_symmetry_space_group_name_Hall '-P 1'
_symmetry_space_group_name_H-M 'P -1'
_atom_sites_solution_hydrogens geom
_atom_sites_solution_primary direct
_atom_sites_solution_secondary difmap
_cell_angle_alpha 102.98(2)
_cell_angle_beta 102.23(3)
_cell_angle_gamma 100.71(2)
_cell_formula_units_Z 1
_cell_length_a 8.927(2)
_cell_length_b 12.514(3)
_cell_length_c 5.802(2)
_cell_measurement_reflns_used 25
_cell_measurement_temperature 295(2)
_cell_measurement_theta_max 17.2
_cell_measurement_theta_min 12.6
_cell_volume 598.4(3)
_computing_cell_refinement
;
MSC/AFC Diffractometer Control Software
;
_computing_data_collection
;
MSC/AFC Diffractometer Control Software (Molecular Structure
Corporation, 1999)
;
_computing_data_reduction
;
TEXSAN for Windows (Molecular Structure Corporation, 1999).
;
_computing_molecular_graphics 'PLATON for Windows (Spek, 1999)'
_computing_publication_material SHELXL97
_computing_structure_refinement 'SHELXL97 (Sheldrick, 1997)'
_computing_structure_solution 'SHELXS97 (Sheldrick, 1997)'
_diffrn_ambient_temperature 295(2)
_diffrn_measured_fraction_theta_full 0.999
_diffrn_measured_fraction_theta_max 0.999
_diffrn_measurement_device_type 'Rigaku AFC-7R'
_diffrn_measurement_method \w--2\q
_diffrn_radiation_monochromator ' graphite'
_diffrn_radiation_source 'Rigaku rotating anode'
_diffrn_radiation_type 'MoK\a '
_diffrn_radiation_wavelength 0.71069
_diffrn_reflns_av_R_equivalents 0.026
_diffrn_reflns_av_sigmaI/netI 0.038
_diffrn_reflns_limit_h_max 11
_diffrn_reflns_limit_h_min -11
_diffrn_reflns_limit_k_max 15
_diffrn_reflns_limit_k_min -16
_diffrn_reflns_limit_l_max 7
_diffrn_reflns_limit_l_min -3
_diffrn_reflns_number 3238
_diffrn_reflns_theta_full 27.5
_diffrn_reflns_theta_max 27.5
_diffrn_reflns_theta_min 2.6
_diffrn_standards_decay_% 0.54
_diffrn_standards_interval_count 150
_diffrn_standards_number 3
_exptl_absorpt_coefficient_mu 0.20
_exptl_absorpt_correction_type none
_exptl_crystal_colour colourless
_exptl_crystal_density_diffrn 1.228
_exptl_crystal_density_method 'not measured'
_exptl_crystal_description prismatic
_exptl_crystal_F_000 234
_exptl_crystal_size_max 0.50
_exptl_crystal_size_mid 0.20
_exptl_crystal_size_min 0.15
_refine_diff_density_max 0.28
_refine_diff_density_min -0.28
_refine_ls_goodness_of_fit_ref 0.86
_refine_ls_hydrogen_treatment constr
_refine_ls_matrix_type full
_refine_ls_number_parameters 145
_refine_ls_number_reflns 2752
_refine_ls_number_restraints 0
_refine_ls_restrained_S_all 0.86
_refine_ls_R_factor_all 0.069
_refine_ls_R_factor_gt 0.048
_refine_ls_shift/su_max <0.001
_refine_ls_shift/su_mean 0.000
_refine_ls_structure_factor_coef Fsqd
_refine_ls_weighting_details 'calc w = 1/[\s^2^(Fo^2^)+(0.1P)^2^+0.507P] where P = (Fo^2^+2Fc^2^)/3'
_refine_ls_weighting_scheme calc
_refine_ls_wR_factor_gt 0.137
_refine_ls_wR_factor_ref 0.154
_reflns_number_gt 2133
_reflns_number_total 2752
_reflns_threshold_expression I>2\s(I)
_cod_data_source_file tk6098.cif
_cod_data_source_block I
_cod_depositor_comments
;
The following automatic conversions were performed:

'_chemical_melting_point' value '463 -- 464' was changed to
'463.5(5)' - the average value was taken and precision was estimated.

Automatic conversion script
Id: cif_fix_values 1646 2011-03-28 12:23:43Z adriana 

The following automatic conversions were performed:

'_chemical_melting_point' value '463 -- 464' was changed to
'463.5(5)' - the average value was taken and precision was estimated.

Automatic conversion script
Id: cif_fix_values 1715 2011-07-08 13:25:40Z adriana 
;
_cod_original_cell_volume 598.5(3)
_cod_database_code 2202185
_cod_database_fobs_code 2202185

loop_
_symmetry_equiv_pos_as_xyz
'x, y, z'
'-x, -y, -z'

loop_
_atom_site_label
_atom_site_fract_x
_atom_site_fract_y
_atom_site_fract_z
_atom_site_U_iso_or_equiv
_atom_site_adp_type
_atom_site_calc_flag
_atom_site_refinement_flags
_atom_site_occupancy
_atom_site_disorder_assembly
_atom_site_disorder_group
_atom_site_type_symbol
P1 0.65422(6) 0.83393(5) 0.03061(11) 0.0430(2) Uani d . 1 . . P
O1 0.6811(5) 0.8512(3) 0.2806(6) 0.0645(9) Uani d P 0.50 . . O
C1A 0.6990(2) 0.70021(18) -0.1015(4) 0.0462(5) Uani d . 1 . . C
C1B 0.4514(2) 0.81581(17) -0.1441(4) 0.0416(5) Uani d . 1 . . C
C2A 0.6673(4) 0.6513(2) -0.3496(6) 0.0734(8) Uani d . 1 . . C
C2B 0.3325(3) 0.7541(2) -0.0705(5) 0.0579(6) Uani d . 1 . . C
C3A 0.7037(5) 0.5488(3) -0.4348(7) 0.0904(11) Uani d . 1 . . C
C3B 0.1752(3) 0.7383(2) -0.1886(7) 0.0725(9) Uani d . 1 . . C
C4A 0.7705(5) 0.4955(3) -0.2796(9) 0.0884(11) Uani d . 1 . . C
C4B 0.1349(3) 0.7840(3) -0.3795(6) 0.0742(9) Uani d . 1 . . C
C5A 0.8059(5) 0.5434(3) -0.0369(9) 0.0923(12) Uani d . 1 . . C
C5B 0.2503(3) 0.8458(3) -0.4539(5) 0.0712(8) Uani d . 1 . . C
C6A 0.7702(4) 0.6462(3) 0.0565(6) 0.0698(8) Uani d . 1 . . C
C6B 0.4085(3) 0.8611(2) -0.3378(5) 0.0570(6) Uani d . 1 . . C
C11 0.7732(2) 0.93418(16) -0.0831(4) 0.0400(4) Uani d . 1 . . C
C21 0.9487(2) 0.95868(17) 0.0481(4) 0.0417(5) Uani d . 1 . . C
H2A 0.6210 0.6881 -0.4617 0.088 Uiso d . 1 . . H
H2B 0.3597 0.7231 0.0631 0.068 Uiso d . 1 . . H
H3A 0.6798 0.5155 -0.6059 0.108 Uiso d . 1 . . H
H3B 0.0951 0.6949 -0.1406 0.087 Uiso d . 1 . . H
H4A 0.7934 0.4253 -0.3382 0.106 Uiso d . 1 . . H
H4B 0.0266 0.7743 -0.4597 0.087 Uiso d . 1 . . H
H5A 0.8556 0.5077 0.0770 0.111 Uiso d . 1 . . H
H5B 0.2216 0.8770 -0.5865 0.084 Uiso d . 1 . . H
H6A 0.7950 0.6790 0.2286 0.083 Uiso d . 1 . . H
H6B 0.4874 0.9032 -0.3912 0.067 Uiso d . 1 . . H
H11A 0.7400 0.9921 -0.0584 0.044 Uiso d . 1 . . H
H11B 0.7570 0.8937 -0.2792 0.044 Uiso d . 1 . . H
H21A 0.9755 0.8818 0.0023 0.044 Uiso d . 1 . . H
H21B 0.9634 1.0103 0.2240 0.044 Uiso d . 1 . . H

loop_
_atom_site_aniso_label
_atom_site_aniso_U_11
_atom_site_aniso_U_22
_atom_site_aniso_U_33
_atom_site_aniso_U_12
_atom_site_aniso_U_13
_atom_site_aniso_U_23
P1 0.0383(3) 0.0411(3) 0.0502(3) 0.0063(2) 0.0115(2) 0.0167(2)
O1 0.077(2) 0.065(2) 0.0479(19) 0.0127(18) 0.0167(17) 0.0124(17)
C1A 0.0387(10) 0.0375(10) 0.0627(14) 0.0059(8) 0.0129(9) 0.0178(10)
C1B 0.0364(10) 0.0387(10) 0.0489(11) 0.0091(8) 0.0155(8) 0.0065(9)
C2A 0.098(2) 0.0522(15) 0.0722(18) 0.0282(15) 0.0218(16) 0.0150(13)
C2B 0.0476(13) 0.0491(13) 0.0816(18) 0.0100(10) 0.0287(12) 0.0177(12)
C3A 0.125(3) 0.0554(17) 0.097(3) 0.0284(18) 0.049(2) 0.0091(17)
C3B 0.0426(13) 0.0546(15) 0.114(3) 0.0030(11) 0.0322(15) 0.0065(16)
C4A 0.102(3) 0.0486(16) 0.138(3) 0.0318(16) 0.064(2) 0.0294(19)
C4B 0.0378(12) 0.0668(17) 0.093(2) 0.0117(12) 0.0041(13) -0.0143(16)
C5A 0.097(3) 0.075(2) 0.137(3) 0.050(2) 0.042(2) 0.057(2)
C5B 0.0582(16) 0.087(2) 0.0616(16) 0.0295(15) 0.0012(13) 0.0102(15)
C6A 0.0722(18) 0.0657(17) 0.0789(19) 0.0264(14) 0.0154(15) 0.0313(15)
C6B 0.0448(12) 0.0708(16) 0.0574(14) 0.0155(11) 0.0128(10) 0.0213(12)
C11 0.0353(10) 0.0344(10) 0.0513(12) 0.0081(8) 0.0125(8) 0.0132(8)
C21 0.0346(10) 0.0363(10) 0.0537(12) 0.0076(8) 0.0115(9) 0.0127(9)

loop_
_atom_type_symbol
_atom_type_description
_atom_type_scat_dispersion_real
_atom_type_scat_dispersion_imag
_atom_type_scat_source
C C 0.0033 0.0016 'International Tables Vol C Tables 4.2.6.8 and 6.1.1.4'
H H 0.0000 0.0000 'International Tables Vol C Tables 4.2.6.8 and 6.1.1.4'
P P 0.1023 0.0942 'International Tables Vol C Tables 4.2.6.8 and 6.1.1.4'
O O 0.0106 0.0060 'International Tables Vol C Tables 4.2.6.8 and 6.1.1.4'

loop_
_geom_angle_atom_site_label_1
_geom_angle_atom_site_label_2
_geom_angle_atom_site_label_3
_geom_angle_site_symmetry_1
_geom_angle_site_symmetry_3
_geom_angle
_geom_angle_publ_flag
O1 P1 C1A . . 108.97(19) no
O1 P1 C1B . . 117.0(2) no
O1 P1 C11 . . 118.56(19) no
C1A P1 C1B . . 102.84(10) no
C1A P1 C11 . . 102.76(10) no
C1B P1 C11 . . 104.76(10) no
P1 C1A C2A . . 123.81(19) no
P1 C1A C6A . . 118.1(2) no
C2A C1A C6A . . 118.1(2) no
P1 C1B C2B . . 116.70(18) no
P1 C1B C6B . . 124.72(18) no
C2B C1B C6B . . 118.6(2) no
C1A C2A C3A . . 120.1(3) no
C1B C2B C3B . . 120.7(2) no
C2A C3A C4A . . 121.4(4) no
C2B C3B C4B . . 119.9(3) no
C3A C4A C5A . . 119.3(4) no
C3B C4B C5B . . 120.3(3) no
C4A C5A C6A . . 121.1(4) no
C4B C5B C6B . . 120.1(3) no
C1A C6A C5A . . 119.9(3) no
C1B C6B C5B . . 120.4(3) no
P1 C11 C21 . . 111.04(15) no
C11 C21 C21 . 2_775 111.89(18) no
C1A C2A H2A . . 119.55 no
C3A C2A H2A . . 120.30 no
C1B C2B H2B . . 119.71 no
C3B C2B H2B . . 119.58 no
C2A C3A H3A . . 119.29 no
C4A C3A H3A . . 119.30 no
C2B C3B H3B . . 120.41 no
C4B C3B H3B . . 119.64 no
C3A C4A H4A . . 121.13 no
C5A C4A H4A . . 119.61 no
C3B C4B H4B . . 120.19 no
C5B C4B H4B . . 119.52 no
C4A C5A H5A . . 120.68 no
C6A C5A H5A . . 118.20 no
C4B C5B H5B . . 119.84 no
C6B C5B H5B . . 120.03 no
C1A C6A H6A . . 119.70 no
C5A C6A H6A . . 120.39 no
C1B C6B H6B . . 119.99 no
C5B C6B H6B . . 119.62 no
P1 C11 H11A . . 106.17 no
P1 C11 H11B . . 106.70 no
C21 C11 H11A . . 111.35 no
C21 C11 H11B . . 108.18 no
H11A C11 H11B . . 113.32 no
C11 C21 H21A . . 103.89 no
C11 C21 H21B . . 106.15 no
H21A C21 H21B . . 127.48 no
C21 C21 H21A 2_775 . 108.14 no
C21 C21 H21B 2_775 . 99.18 no

loop_
_geom_bond_atom_site_label_1
_geom_bond_atom_site_label_2
_geom_bond_site_symmetry_1
_geom_bond_site_symmetry_2
_geom_bond_distance
_geom_bond_publ_flag
P1 O1 . . 1.379(3) no
P1 C1A . . 1.830(2) no
P1 C1B . . 1.823(2) no
P1 C11 . . 1.820(2) no
C1A C2A . . 1.376(4) no
C1A C6A . . 1.376(4) no
C1B C2B . . 1.393(3) no
C1B C6B . . 1.384(3) no
C2A C3A . . 1.390(5) no
C2B C3B . . 1.382(4) no
C3A C4A . . 1.342(6) no
C3B C4B . . 1.369(5) no
C4A C5A . . 1.343(7) no
C4B C5B . . 1.374(5) no
C5A C6A . . 1.401(6) no
C5B C6B . . 1.387(4) no
C11 C21 . . 1.529(3) no
C21 C21 . 2_775 1.531(3) no
C2A H2A . . 0.9473 no
C2B H2B . . 0.9490 no
C3A H3A . . 0.9466 no
C3B H3B . . 0.9444 no
C4A H4A . . 0.9440 no
C4B H4B . . 0.9520 no
C5A H5A . . 0.9567 no
C5B H5B . . 0.9479 no
C6A H6A . . 0.9503 no
C6B H6B . . 0.9474 no
C11 H11A . . 0.8276 no
C11 H11B . . 1.1028 no
C21 H21A . . 1.0252 no
C21 H21B . . 1.0448 no

loop_
_geom_hbond_atom_site_label_D
_geom_hbond_atom_site_label_H
_geom_hbond_atom_site_label_A
_geom_hbond_site_symmetry_A
_geom_hbond_distance_DH
_geom_hbond_distance_HA
_geom_hbond_distance_DA
_geom_hbond_angle_DHA
_geom_hbond_publ_flag
C6A H6A O1 . 0.95 2.53 2.933(6) 105 no
C11 H11B O1 1_554 1.10 2.41 3.473(4) 163 no

loop_
_geom_torsion_atom_site_label_1
_geom_torsion_atom_site_label_2
_geom_torsion_atom_site_label_3
_geom_torsion_atom_site_label_4
_geom_torsion_site_symmetry_3
_geom_torsion_site_symmetry_4
_geom_torsion
_geom_torsion_publ_flag
O1 P1 C1A C2A . . 172.1(3) no
O1 P1 C1A C6A . . -8.7(3) no
C1B P1 C1A C2A . . 47.3(2) no
C1B P1 C1A C6A . . -133.5(2) no
C11 P1 C1A C2A . . -61.3(2) no
C11 P1 C1A C6A . . 117.9(2) no
O1 P1 C1B C2B . . -38.2(3) no
O1 P1 C1B C6B . . 140.1(3) no
C1A P1 C1B C2B . . 81.2(2) no
C1A P1 C1B C6B . . -100.6(2) no
C11 P1 C1B C2B . . -171.73(18) no
C11 P1 C1B C6B . . 6.5(2) no
O1 P1 C11 C21 . . 47.2(3) no
C1A P1 C11 C21 . . -73.00(16) no
C1B P1 C11 C21 . . 179.82(17) no
P1 C1A C6A C5A . . 179.7(3) no
P1 C1A C2A C3A . . -179.3(3) no
C6A C1A C2A C3A . . 1.5(5) no
C2A C1A C6A C5A . . -1.0(5) no
P1 C1B C2B C3B . . 178.5(2) no
C6B C1B C2B C3B . . 0.1(4) no
C2B C1B C6B C5B . . 0.5(4) no
P1 C1B C6B C5B . . -177.7(2) no
C1A C2A C3A C4A . . -0.3(6) no
C1B C2B C3B C4B . . -0.3(5) no
C2A C3A C4A C5A . . -1.4(7) no
C2B C3B C4B C5B . . -0.2(5) no
C3A C4A C5A C6A . . 1.8(7) no
C3B C4B C5B C6B . . 0.8(5) no
C4A C5A C6A C1A . . -0.6(6) no
C4B C5B C6B C1B . . -1.0(5) no
P1 C11 C21 C21 . 2_775 178.99(15) no
C11 C21 C21 C11 2_775 2_775 180.0(4) no
